data_4348860
loop_
_publ_author_name
'Zhong, Fei'
'Yang, Xiaodong'
'Shen, Lingyi'
'Zhao, Yanxia'
'Ma, Hongwei'
'Wu, Biao'
'Yang, Xiao-Juan'

_publ_section_title
;
 Multinuclear Alkali Metal Complexes of a Triphenylene-Based Hexamine and
 the Transmetalation to Tris(N-heterocyclic tetrylenes) (Ge, Sn, Pb).
;
_journal_issue 17
_journal_name_full 'Inorganic chemistry'
_journal_page_first 9112
_journal_page_last 9120
_journal_paper_doi 10.1021/acs.inorgchem.6b01743
_journal_volume 55
_journal_year 2016
_chemical_formula_sum 'C125 H186 Li6 N6 O14'
_chemical_formula_weight 2038.43
_space_group_crystal_system monoclinic
_space_group_IT_number 14
_space_group_name_Hall '-P 2ybc'
_space_group_name_H-M_alt 'P 1 21/c 1'
_atom_sites_solution_hydrogens geom
_atom_sites_solution_primary direct
_atom_sites_solution_secondary difmap
_audit_creation_method SHELXL-2014/7
_cell_angle_alpha 90
_cell_angle_beta 103.396(2)
_cell_angle_gamma 90
_cell_formula_units_Z 4
_cell_length_a 16.792(3)
_cell_length_b 22.379(4)
_cell_length_c 33.350(6)
_cell_measurement_reflns_used 9954
_cell_measurement_temperature 153(2)
_cell_measurement_theta_max 23.35
_cell_measurement_theta_min 2.21
_cell_volume 12192(4)
_computing_cell_refinement 'Bruker SMART'
_computing_data_collection 'Bruker SMART APEX II'
_computing_data_reduction 'Bruker SAINT'
_computing_molecular_graphics SHELXTL
_computing_publication_material SHELXTL
_computing_structure_refinement 'SHELXL-2014/7 (Sheldrick, 2014)'
_computing_structure_solution 'SHELXL-2014/7 (Sheldrick, 2014)'
_diffrn_ambient_temperature 153(2)
_diffrn_detector_area_resol_mean 'fine-focus sealed tube'
_diffrn_measured_fraction_theta_full 0.989
_diffrn_measured_fraction_theta_max 0.989
_diffrn_measurement_device_type 'Bruker APEX II area detector'
_diffrn_measurement_method '\w scan'
_diffrn_radiation_type MoK\a
_diffrn_radiation_wavelength 0.71073
_diffrn_reflns_av_R_equivalents 0.1311
_diffrn_reflns_av_unetI/netI 0.1299
_diffrn_reflns_Laue_measured_fraction_full 0.989
_diffrn_reflns_Laue_measured_fraction_max 0.989
_diffrn_reflns_limit_h_max 19
_diffrn_reflns_limit_h_min -17
_diffrn_reflns_limit_k_max 26
_diffrn_reflns_limit_k_min -26
_diffrn_reflns_limit_l_max 39
_diffrn_reflns_limit_l_min -39
_diffrn_reflns_number 73964
_diffrn_reflns_point_group_measured_fraction_full 0.989
_diffrn_reflns_point_group_measured_fraction_max 0.989
_diffrn_reflns_theta_full 24.748
_diffrn_reflns_theta_max 24.748
_diffrn_reflns_theta_min 1.551
_exptl_absorpt_coefficient_mu 0.070
_exptl_absorpt_correction_type multi-scan
_exptl_absorpt_process_details SADABS
_exptl_crystal_colour yellow-green
_exptl_crystal_density_diffrn 1.111
_exptl_crystal_description block
_exptl_crystal_F_000 4432
_exptl_crystal_size_max 0.300
_exptl_crystal_size_mid 0.250
_exptl_crystal_size_min 0.250
_exptl_transmission_factor_max 0.7452
_exptl_transmission_factor_min 0.4646
_refine_diff_density_max 0.782
_refine_diff_density_min -0.497
_refine_diff_density_rms 0.063
_refine_ls_extinction_method none
_refine_ls_goodness_of_fit_ref 1.133
_refine_ls_hydrogen_treatment constr
_refine_ls_matrix_type full
_refine_ls_number_parameters 1380
_refine_ls_number_reflns 20651
_refine_ls_number_restraints 0
_refine_ls_restrained_S_all 1.133
_refine_ls_R_factor_all 0.1843
_refine_ls_R_factor_gt 0.0844
_refine_ls_shift/su_max 0.006
_refine_ls_shift/su_mean 0.000
_refine_ls_structure_factor_coef Fsqd
_refine_ls_weighting_details 'w=1/[\s^2^(Fo^2^)+(0.0400P)^2^+14.9094P] where P=(Fo^2^+2Fc^2^)/3'
_refine_ls_weighting_scheme calc
_refine_ls_wR_factor_gt 0.1729
_refine_ls_wR_factor_ref 0.2108
_reflns_Friedel_coverage 0.000
_reflns_number_gt 9691
_reflns_number_total 20651
_reflns_threshold_expression 'I > 2\s(I)'
_cod_data_source_file ic6b01743_si_005.cif
_cod_data_source_block 1
_cod_depositor_comments
;
The following automatic conversions were performed:

data item '_exptl_absorpt_correction_type' value 'Multi-scan' was
changed to 'multi-scan' in accordance with the
/home/saulius/struct/COD-crude-data/automatic-downloads/DataCite-retrospective/ACS/depositions/lib/dictionaries/cif_core.dic
dictionary named 'cif_core.dic' version 2.4.2 last updated on
2011-04-26.

Automatic conversion script
Id: cif_fix_values 6909 2019-04-08 15:41:33Z antanas 
;
_cod_original_cell_volume 12191(3)
_cod_original_sg_symbol_H-M 'P 21/c'
_cod_database_code 4348860
_shelx_shelxl_version_number 2014/7
_shelx_space_group_comment
;
The symmetry employed for this shelxl refinement is uniquely defined
by the following loop, which should always be used as a source of
symmetry information in preference to the above space-group names.
They are only intended as comments.
;
_shelx_estimated_absorpt_t_min 0.979
_shelx_estimated_absorpt_t_max 0.983

loop_
_space_group_symop_operation_xyz
'x, y, z'
'-x, y+1/2, -z+1/2'
'-x, -y, -z'
'x, -y-1/2, z-1/2'

loop_
_atom_site_label
_atom_site_type_symbol
_atom_site_fract_x
_atom_site_fract_y
_atom_site_fract_z
_atom_site_U_iso_or_equiv
_atom_site_adp_type
_atom_site_occupancy
_atom_site_site_symmetry_order
_atom_site_calc_flag
_atom_site_refinement_flags_posn
_atom_site_refinement_flags_adp
_atom_site_refinement_flags_occupancy
O1 O -0.1348(3) 0.7527(2) 0.7781(2) 0.1139(18) Uani 1 1 d . . .
O2 O -0.2003(4) 0.7354(4) 0.7000(3) 0.196(4) Uani 1 1 d . . .
O3 O 0.01110(17) 0.62729(12) 0.71494(9) 0.0342(7) Uani 1 1 d . . .
O4 O 0.15487(17) 0.66592(12) 0.71046(9) 0.0365(8) Uani 1 1 d . . .
O5 O 0.6387(2) 1.04451(16) 0.89703(11) 0.0612(10) Uani 1 1 d . . .
O6 O 0.5350(2) 1.00450(18) 0.94006(11) 0.0738(12) Uani 1 1 d . . .
O7 O 0.63571(19) 0.85371(15) 0.87569(10) 0.0497(9) Uani 1 1 d . . .
O8 O 0.5398(2) 0.81564(14) 0.80748(10) 0.0536(10) Uani 1 1 d . . .
O9 O 0.3673(3) 0.8702(2) 0.49134(11) 0.0802(13) Uani 1 1 d . . .
O10 O 0.3467(3) 0.9901(2) 0.49458(13) 0.1015(17) Uani 1 1 d . . .
O11 O 0.2105(2) 1.03549(15) 0.68751(10) 0.0533(10) Uani 1 1 d . . .
O12 O 0.1851(2) 1.03401(14) 0.60787(9) 0.0476(9) Uani 1 1 d . . .
O13 O 0.8519(3) 0.7814(3) 0.92888(15) 0.1105(17) Uani 1 1 d . . .
O14 O 0.7664(3) 0.7877(2) 0.99323(14) 0.0962(15) Uani 1 1 d . . .
N1 N -0.00463(19) 0.78248(14) 0.69240(10) 0.0232(8) Uani 1 1 d . . .
N2 N 0.06152(19) 0.76776(14) 0.77189(9) 0.0229(8) Uani 1 1 d . . .
N3 N 0.4394(2) 0.93027(14) 0.86354(10) 0.0266(8) Uani 1 1 d . . .
N4 N 0.52580(19) 0.97891(14) 0.81559(10) 0.0250(8) Uani 1 1 d . . .
N6 N 0.3971(2) 0.94312(14) 0.59237(10) 0.0260(8) Uani 1 1 d . . .
N5 N 0.2557(2) 0.88589(14) 0.55952(10) 0.0265(8) Uani 1 1 d . . .
C1 C 0.0737(2) 0.80653(16) 0.70657(11) 0.0189(9) Uani 1 1 d . . .
C2 C 0.1089(2) 0.79985(16) 0.74945(11) 0.0196(9) Uani 1 1 d . . .
C3 C 0.1848(2) 0.82583(16) 0.76576(11) 0.0186(9) Uani 1 1 d . . .
H3 H 0.2072 0.8227 0.7946 0.022 Uiso 1 1 calc R U .
C4 C 0.2303(2) 0.85668(16) 0.74145(11) 0.0175(9) Uani 1 1 d . . .
C5 C 0.1990(2) 0.85765(16) 0.69815(11) 0.0186(9) Uani 1 1 d . . .
C6 C 0.1202(2) 0.83303(16) 0.68180(11) 0.0190(9) Uani 1 1 d . . .
H6 H 0.0984 0.8347 0.6529 0.023 Uiso 1 1 calc R U .
C7 C 0.4063(2) 0.92491(16) 0.82148(11) 0.0209(9) Uani 1 1 d . . .
C8 C 0.4527(2) 0.95174(16) 0.79503(12) 0.0198(9) Uani 1 1 d . . .
C9 C 0.4231(2) 0.94726(16) 0.75292(12) 0.0225(9) Uani 1 1 d . . .
H9 H 0.4528 0.9666 0.7356 0.027 Uiso 1 1 calc R U .
C10 C 0.3516(2) 0.91572(16) 0.73401(11) 0.0188(9) Uani 1 1 d . . .
C11 C 0.3059(2) 0.88832(16) 0.75967(11) 0.0185(9) Uani 1 1 d . . .
C12 C 0.3339(2) 0.89498(16) 0.80259(12) 0.0223(9) Uani 1 1 d . . .
H12 H 0.3019 0.8782 0.8198 0.027 Uiso 1 1 calc R U .
C13 C 0.2743(2) 0.89536(17) 0.60147(12) 0.0218(9) Uani 1 1 d . . .
C14 C 0.3514(2) 0.92602(16) 0.61961(12) 0.0212(9) Uani 1 1 d . . .
C15 C 0.3717(2) 0.93280(16) 0.66209(12) 0.0221(9) Uani 1 1 d . . .
H15 H 0.4200 0.9585 0.6743 0.026 Uiso 1 1 calc R U .
C16 C 0.3253(2) 0.90953(16) 0.68941(11) 0.0181(9) Uani 1 1 d . . .
C17 C 0.2495(2) 0.88178(15) 0.67172(11) 0.0181(9) Uani 1 1 d . . .
C18 C 0.2262(2) 0.87635(16) 0.62809(12) 0.0206(9) Uani 1 1 d . . .
H18 H 0.1692 0.8625 0.6155 0.025 Uiso 1 1 calc R U .
C19 C -0.0491(2) 0.80311(19) 0.65371(13) 0.0289(10) Uani 1 1 d . . .
C20 C -0.0632(3) 0.7663(2) 0.61849(14) 0.0367(11) Uani 1 1 d . . .
C21 C -0.1135(3) 0.7862(2) 0.58214(15) 0.0517(14) Uani 1 1 d . . .
H21 H -0.1244 0.7606 0.5588 0.062 Uiso 1 1 calc R U .
C22 C -0.1482(3) 0.8423(3) 0.57894(15) 0.0552(15) Uani 1 1 d . . .
H22 H -0.1827 0.8552 0.5537 0.066 Uiso 1 1 calc R U .
C23 C -0.1326(3) 0.8795(2) 0.61262(15) 0.0486(13) Uani 1 1 d . . .
H23 H -0.1556 0.9184 0.6103 0.058 Uiso 1 1 calc R U .
C24 C -0.0836(3) 0.8610(2) 0.65001(13) 0.0346(11) Uani 1 1 d . . .
C25 C -0.0227(3) 0.7057(2) 0.61992(15) 0.0484(14) Uani 1 1 d . . .
H25 H 0.0129 0.7011 0.6483 0.058 Uiso 1 1 calc R U .
C26 C 0.0331(5) 0.7023(3) 0.5901(2) 0.114(3) Uani 1 1 d . . .
H26A H 0.0001 0.7034 0.5618 0.171 Uiso 1 1 calc R U .
H26B H 0.0645 0.6650 0.5947 0.171 Uiso 1 1 calc R U .
H26C H 0.0709 0.7364 0.5948 0.171 Uiso 1 1 calc R U .
C27 C -0.0824(5) 0.6552(3) 0.6136(3) 0.130(3) Uani 1 1 d . . .
H27A H -0.1183 0.6591 0.6328 0.156 Uiso 1 1 calc R U .
H27B H -0.0526 0.6172 0.6186 0.156 Uiso 1 1 calc R U .
H27C H -0.1155 0.6560 0.5852 0.156 Uiso 1 1 calc R U .
C28 C -0.0695(3) 0.90376(19) 0.68600(15) 0.0453(13) Uani 1 1 d . . .
H28 H -0.0424 0.8808 0.7112 0.054 Uiso 1 1 calc R U .
C29 C -0.1484(3) 0.9298(2) 0.69371(16) 0.0539(14) Uani 1 1 d . . .
H29A H -0.1758 0.9536 0.6698 0.065 Uiso 1 1 calc R U .
H29B H -0.1357 0.9553 0.7183 0.065 Uiso 1 1 calc R U .
H29C H -0.1846 0.8972 0.6980 0.065 Uiso 1 1 calc R U .
C30 C -0.0122(3) 0.9541(2) 0.68073(19) 0.0691(18) Uani 1 1 d . . .
H30A H 0.0393 0.9373 0.6767 0.083 Uiso 1 1 calc R U .
H30B H -0.0011 0.9794 0.7054 0.083 Uiso 1 1 calc R U .
H30C H -0.0378 0.9782 0.6567 0.083 Uiso 1 1 calc R U .
C31 C 0.0864(2) 0.77182(17) 0.81521(12) 0.0232(9) Uani 1 1 d . . .
C32 C 0.0802(2) 0.82735(18) 0.83527(13) 0.0287(10) Uani 1 1 d . . .
C33 C 0.1004(3) 0.8300(2) 0.87801(13) 0.0362(11) Uani 1 1 d . . .
H33 H 0.0964 0.8669 0.8914 0.043 Uiso 1 1 calc R U .
C34 C 0.1264(3) 0.7798(2) 0.90135(14) 0.0412(12) Uani 1 1 d . . .
H34 H 0.1407 0.7825 0.9306 0.049 Uiso 1 1 calc R U .
C35 C 0.1317(3) 0.7262(2) 0.88243(14) 0.0392(12) Uani 1 1 d . . .
H35 H 0.1480 0.6916 0.8988 0.047 Uiso 1 1 calc R U .
C36 C 0.1136(2) 0.72130(18) 0.83983(12) 0.0261(10) Uani 1 1 d . . .
C37 C 0.0481(3) 0.88317(18) 0.81123(14) 0.0323(11) Uani 1 1 d . . .
H37 H 0.0436 0.8742 0.7814 0.039 Uiso 1 1 calc R U .
C38 C -0.0372(3) 0.9000(2) 0.81591(17) 0.0522(14) Uani 1 1 d . . .
H38A H -0.0750 0.8668 0.8065 0.063 Uiso 1 1 calc R U .
H38B H -0.0561 0.9356 0.7993 0.063 Uiso 1 1 calc R U .
H38C H -0.0353 0.9084 0.8450 0.063 Uiso 1 1 calc R U .
C39 C 0.1065(3) 0.9361(2) 0.82246(16) 0.0489(13) Uani 1 1 d . . .
H39A H 0.1129 0.9459 0.8517 0.059 Uiso 1 1 calc R U .
H39B H 0.0841 0.9707 0.8056 0.059 Uiso 1 1 calc R U .
H39C H 0.1599 0.9256 0.8173 0.059 Uiso 1 1 calc R U .
C40 C 0.1245(3) 0.66213(18) 0.81995(14) 0.0339(11) Uani 1 1 d . . .
H40 H 0.0873 0.6614 0.7918 0.041 Uiso 1 1 calc R U .
C41 C 0.2130(3) 0.6556(3) 0.8154(2) 0.087(2) Uani 1 1 d . . .
H41A H 0.2286 0.6915 0.8021 0.131 Uiso 1 1 calc R U .
H41B H 0.2171 0.6205 0.7984 0.131 Uiso 1 1 calc R U .
H41C H 0.2497 0.6507 0.8427 0.131 Uiso 1 1 calc R U .
C42 C 0.1064(5) 0.6075(3) 0.8434(2) 0.094(2) Uani 1 1 d . . .
H42A H 0.1463 0.6052 0.8700 0.141 Uiso 1 1 calc R U .
H42B H 0.1102 0.5715 0.8273 0.141 Uiso 1 1 calc R U .
H42C H 0.0511 0.6108 0.8481 0.141 Uiso 1 1 calc R U .
C43 C 0.3862(2) 0.91787(18) 0.88934(12) 0.0277(10) Uani 1 1 d . . .
C44 C 0.3391(3) 0.9648(2) 0.90091(12) 0.0344(11) Uani 1 1 d . . .
C45 C 0.2909(3) 0.9538(2) 0.92853(14) 0.0463(13) Uani 1 1 d . . .
H45 H 0.2607 0.9857 0.9366 0.056 Uiso 1 1 calc R U .
C46 C 0.2856(3) 0.8973(2) 0.94485(14) 0.0472(13) Uani 1 1 d . . .
H46 H 0.2517 0.8903 0.9636 0.057 Uiso 1 1 calc R U .
C47 C 0.3303(3) 0.8519(2) 0.93338(14) 0.0449(13) Uani 1 1 d . . .
H47 H 0.3269 0.8131 0.9445 0.054 Uiso 1 1 calc R U .
C48 C 0.3803(3) 0.8606(2) 0.90601(13) 0.0356(11) Uani 1 1 d . . .
C49 C 0.4267(3) 0.8078(2) 0.89425(17) 0.0528(14) Uani 1 1 d . . .
H49 H 0.4580 0.8230 0.8742 0.063 Uiso 1 1 calc R U .
C50 C 0.4886(4) 0.7833(3) 0.9307(2) 0.095(2) Uani 1 1 d . . .
H50A H 0.5280 0.8146 0.9423 0.114 Uiso 1 1 calc R U .
H50B H 0.5174 0.7495 0.9219 0.114 Uiso 1 1 calc R U .
H50C H 0.4604 0.7699 0.9518 0.114 Uiso 1 1 calc R U .
C51 C 0.3708(3) 0.7591(2) 0.87262(15) 0.0553(15) Uani 1 1 d . . .
H51A H 0.3365 0.7447 0.8907 0.066 Uiso 1 1 calc R U .
H51B H 0.4038 0.7260 0.8660 0.066 Uiso 1 1 calc R U .
H51C H 0.3359 0.7749 0.8471 0.066 Uiso 1 1 calc R U .
C52 C 0.3425(3) 1.02761(19) 0.88336(14) 0.0401(12) Uani 1 1 d . . .
H52 H 0.3941 1.0305 0.8733 0.048 Uiso 1 1 calc R U .
C53 C 0.2711(3) 1.0393(2) 0.84666(15) 0.0525(14) Uani 1 1 d . . .
H53A H 0.2722 1.0100 0.8249 0.063 Uiso 1 1 calc R U .
H53B H 0.2758 1.0797 0.8361 0.063 Uiso 1 1 calc R U .
H53C H 0.2195 1.0357 0.8554 0.063 Uiso 1 1 calc R U .
C54 C 0.3445(4) 1.0777(2) 0.91492(16) 0.0669(17) Uani 1 1 d . . .
H54A H 0.2917 1.0796 0.9226 0.080 Uiso 1 1 calc R U .
H54B H 0.3553 1.1159 0.9028 0.080 Uiso 1 1 calc R U .
H54C H 0.3880 1.0696 0.9395 0.080 Uiso 1 1 calc R U .
C55 C 0.5601(2) 1.01794(19) 0.79037(12) 0.0296(11) Uani 1 1 d . . .
C56 C 0.6264(3) 1.0003(2) 0.77384(14) 0.0360(11) Uani 1 1 d . . .
C57 C 0.6603(3) 1.0415(2) 0.75124(15) 0.0495(14) Uani 1 1 d . . .
H57 H 0.7051 1.0297 0.7401 0.059 Uiso 1 1 calc R U .
C58 C 0.6308(3) 1.0988(2) 0.74469(16) 0.0539(15) Uani 1 1 d . . .
H58 H 0.6552 1.1264 0.7295 0.065 Uiso 1 1 calc R U .
C59 C 0.5653(3) 1.1154(2) 0.76040(16) 0.0482(14) Uani 1 1 d . . .
H59 H 0.5448 1.1550 0.7558 0.058 Uiso 1 1 calc R U .
C60 C 0.5280(3) 1.07603(19) 0.78280(13) 0.0340(11) Uani 1 1 d . . .
C61 C 0.6598(3) 0.9373(2) 0.77978(15) 0.0446(13) Uani 1 1 d . . .
H61 H 0.6357 0.9180 0.8013 0.054 Uiso 1 1 calc R U .
C62 C 0.7528(3) 0.9349(3) 0.79515(17) 0.0634(16) Uani 1 1 d . . .
H62A H 0.7786 0.9526 0.7745 0.076 Uiso 1 1 calc R U .
H62B H 0.7703 0.8932 0.7998 0.076 Uiso 1 1 calc R U .
H62C H 0.7692 0.9572 0.8210 0.076 Uiso 1 1 calc R U .
C63 C 0.6336(3) 0.9004(2) 0.74046(18) 0.0661(17) Uani 1 1 d . . .
H63A H 0.5738 0.9013 0.7311 0.099 Uiso 1 1 calc R U .
H63B H 0.6519 0.8590 0.7460 0.099 Uiso 1 1 calc R U .
H63C H 0.6581 0.9172 0.7190 0.099 Uiso 1 1 calc R U .
C64 C 0.4555(3) 1.09703(19) 0.79896(14) 0.0383(12) Uani 1 1 d . . .
H64 H 0.4330 1.0614 0.8107 0.046 Uiso 1 1 calc R U .
C65 C 0.3873(3) 1.1221(2) 0.76468(16) 0.0558(15) Uani 1 1 d . . .
H65A H 0.4059 1.1591 0.7542 0.067 Uiso 1 1 calc R U .
H65B H 0.3390 1.1303 0.7756 0.067 Uiso 1 1 calc R U .
H65C H 0.3731 1.0928 0.7423 0.067 Uiso 1 1 calc R U .
C66 C 0.4803(3) 1.1422(2) 0.83323(17) 0.0655(17) Uani 1 1 d . . .
H66A H 0.5264 1.1265 0.8542 0.079 Uiso 1 1 calc R U .
H66B H 0.4339 1.1499 0.8457 0.079 Uiso 1 1 calc R U .
H66C H 0.4966 1.1795 0.8220 0.079 Uiso 1 1 calc R U .
C67 C 0.4759(3) 0.96633(19) 0.60915(12) 0.0285(10) Uani 1 1 d . . .
C68 C 0.5452(3) 0.92857(19) 0.61213(13) 0.0341(11) Uani 1 1 d . . .
C69 C 0.6232(3) 0.9519(2) 0.62715(14) 0.0417(12) Uani 1 1 d . . .
H69 H 0.6693 0.9264 0.6295 0.050 Uiso 1 1 calc R U .
C70 C 0.6354(3) 1.0104(2) 0.63869(15) 0.0437(13) Uani 1 1 d . . .
H70 H 0.6892 1.0255 0.6487 0.052 Uiso 1 1 calc R U .
C71 C 0.5680(3) 1.0473(2) 0.63556(14) 0.0400(12) Uani 1 1 d . . .
H71 H 0.5763 1.0880 0.6435 0.048 Uiso 1 1 calc R U .
C72 C 0.4892(3) 1.02649(19) 0.62118(13) 0.0316(11) Uani 1 1 d . . .
C73 C 0.5336(3) 0.8632(2) 0.60121(14) 0.0415(12) Uani 1 1 d . . .
H73 H 0.4765 0.8583 0.5843 0.050 Uiso 1 1 calc R U .
C74 C 0.5911(3) 0.8390(3) 0.57559(17) 0.0651(16) Uani 1 1 d . . .
H74A H 0.5837 0.8620 0.5500 0.078 Uiso 1 1 calc R U .
H74B H 0.5784 0.7969 0.5690 0.078 Uiso 1 1 calc R U .
H74C H 0.6479 0.8427 0.5913 0.078 Uiso 1 1 calc R U .
C75 C 0.5404(4) 0.8257(2) 0.64077(17) 0.0667(17) Uani 1 1 d . . .
H75A H 0.5953 0.8304 0.6586 0.080 Uiso 1 1 calc R U .
H75B H 0.5306 0.7836 0.6334 0.080 Uiso 1 1 calc R U .
H75C H 0.4996 0.8396 0.6554 0.080 Uiso 1 1 calc R U .
C76 C 0.4166(3) 1.0681(2) 0.61785(15) 0.0407(12) Uani 1 1 d . . .
H76 H 0.3659 1.0431 0.6107 0.049 Uiso 1 1 calc R U .
C77 C 0.4179(3) 1.0993(2) 0.65927(18) 0.0645(16) Uani 1 1 d . . .
H77A H 0.4219 1.0692 0.6810 0.077 Uiso 1 1 calc R U .
H77B H 0.3674 1.1224 0.6569 0.077 Uiso 1 1 calc R U .
H77C H 0.4651 1.1262 0.6663 0.077 Uiso 1 1 calc R U .
C78 C 0.4117(3) 1.1133(2) 0.5836(2) 0.0739(19) Uani 1 1 d . . .
H78A H 0.4627 1.1363 0.5885 0.089 Uiso 1 1 calc R U .
H78B H 0.3656 1.1404 0.5829 0.089 Uiso 1 1 calc R U .
H78C H 0.4037 1.0923 0.5571 0.089 Uiso 1 1 calc R U .
C79 C 0.2098(3) 0.83488(18) 0.54508(12) 0.0277(10) Uani 1 1 d . . .
C80 C 0.1334(3) 0.8391(2) 0.51711(13) 0.0357(11) Uani 1 1 d . . .
C81 C 0.0929(3) 0.7875(2) 0.50019(14) 0.0493(14) Uani 1 1 d . . .
H81 H 0.0420 0.7910 0.4807 0.059 Uiso 1 1 calc R U .
C82 C 0.1244(3) 0.7321(2) 0.51092(14) 0.0474(14) Uani 1 1 d . . .
H82 H 0.0948 0.6974 0.4998 0.057 Uiso 1 1 calc R U .
C83 C 0.1995(3) 0.7269(2) 0.53805(15) 0.0456(13) Uani 1 1 d . . .
H83 H 0.2217 0.6883 0.5451 0.055 Uiso 1 1 calc R U .
C84 C 0.2439(3) 0.77706(19) 0.55555(13) 0.0347(11) Uani 1 1 d . . .
C85 C 0.0951(3) 0.9000(2) 0.50604(15) 0.0484(14) Uani 1 1 d . . .
H85 H 0.1382 0.9305 0.5167 0.058 Uiso 1 1 calc R U .
C86 C 0.0659(5) 0.9101(3) 0.4603(2) 0.119(3) Uani 1 1 d . . .
H86A H 0.0221 0.8817 0.4490 0.179 Uiso 1 1 calc R U .
H86B H 0.1116 0.9042 0.4470 0.179 Uiso 1 1 calc R U .
H86C H 0.0452 0.9510 0.4553 0.179 Uiso 1 1 calc R U .
C87 C 0.0271(6) 0.9107(3) 0.5268(3) 0.129(3) Uani 1 1 d . . .
H87A H 0.0027 0.9499 0.5187 0.194 Uiso 1 1 calc R U .
H87B H 0.0483 0.9096 0.5568 0.194 Uiso 1 1 calc R U .
H87C H -0.0146 0.8796 0.5187 0.194 Uiso 1 1 calc R U .
C88 C 0.3844(3) 0.7319(2) 0.56208(18) 0.0655(16) Uani 1 1 d . . .
H88A H 0.3615 0.6918 0.5560 0.079 Uiso 1 1 calc R U .
H88B H 0.4390 0.7290 0.5804 0.079 Uiso 1 1 calc R U .
H88C H 0.3883 0.7516 0.5363 0.079 Uiso 1 1 calc R U .
C89 C 0.3285(3) 0.7687(2) 0.58319(14) 0.0429(12) Uani 1 1 d . . .
H89 H 0.3536 0.8091 0.5894 0.052 Uiso 1 1 calc R U .
C90 C 0.3242(3) 0.7397(2) 0.62378(17) 0.0632(16) Uani 1 1 d . . .
H90A H 0.2890 0.7636 0.6373 0.076 Uiso 1 1 calc R U .
H90B H 0.3793 0.7374 0.6417 0.076 Uiso 1 1 calc R U .
H90C H 0.3015 0.6993 0.6186 0.076 Uiso 1 1 calc R U .
C91 C 0.2146(3) 0.6943(2) 0.69404(19) 0.0638(17) Uani 1 1 d . . .
H91A H 0.2591 0.6662 0.6935 0.077 Uiso 1 1 calc R U .
H91B H 0.2364 0.7288 0.7112 0.077 Uiso 1 1 calc R U .
H91C H 0.1901 0.7077 0.6659 0.077 Uiso 1 1 calc R U .
C92 C 0.1332(3) 0.6088(2) 0.69455(18) 0.0570(15) Uani 1 1 d . . .
H92A H 0.1821 0.5826 0.7004 0.068 Uiso 1 1 calc R U .
H92B H 0.1128 0.6113 0.6643 0.068 Uiso 1 1 calc R U .
C93 C 0.0698(3) 0.5832(2) 0.71290(18) 0.0531(14) Uani 1 1 d . . .
H93A H 0.0433 0.5491 0.6960 0.064 Uiso 1 1 calc R U .
H93B H 0.0947 0.5682 0.7409 0.064 Uiso 1 1 calc R U .
C94 C -0.0575(3) 0.6057(2) 0.7289(2) 0.0733(19) Uani 1 1 d . . .
H94A H -0.0879 0.5770 0.7089 0.088 Uiso 1 1 calc R U .
H94B H -0.0933 0.6393 0.7318 0.088 Uiso 1 1 calc R U .
H94C H -0.0385 0.5861 0.7557 0.088 Uiso 1 1 calc R U .
C95 C -0.2334(6) 0.7408(6) 0.6559(4) 0.199(6) Uani 1 1 d . . .
H95A H -0.2876 0.7221 0.6486 0.299 Uiso 1 1 calc R U .
H95B H -0.1968 0.7207 0.6412 0.299 Uiso 1 1 calc R U .
H95C H -0.2380 0.7831 0.6482 0.299 Uiso 1 1 calc R U .
C96 C -0.2444(5) 0.7585(4) 0.7191(3) 0.122(3) Uani 1 1 d . . .
H96A H -0.3013 0.7445 0.7084 0.147 Uiso 1 1 calc R U .
H96B H -0.2436 0.8024 0.7155 0.147 Uiso 1 1 calc R U .
C97 C -0.2169(4) 0.7433(3) 0.7646(3) 0.082(2) Uani 1 1 d . . .
H97A H -0.2469 0.7685 0.7806 0.098 Uiso 1 1 calc R U .
H97B H -0.2297 0.7010 0.7690 0.098 Uiso 1 1 calc R U .
C98 C -0.1106(4) 0.7422(3) 0.8209(3) 0.103(3) Uani 1 1 d . . .
H98A H -0.1338 0.7731 0.8356 0.154 Uiso 1 1 calc R U .
H98B H -0.0507 0.7432 0.8297 0.154 Uiso 1 1 calc R U .
H98C H -0.1304 0.7029 0.8272 0.154 Uiso 1 1 calc R U .
C99 C 0.7062(4) 1.0524(3) 0.87835(19) 0.0735(18) Uani 1 1 d . . .
H99A H 0.7299 1.0921 0.8851 0.110 Uiso 1 1 calc R U .
H99B H 0.6873 1.0485 0.8484 0.110 Uiso 1 1 calc R U .
H99C H 0.7477 1.0218 0.8887 0.110 Uiso 1 1 calc R U .
C100 C 0.6605(4) 1.0536(3) 0.94017(17) 0.0657(17) Uani 1 1 d . . .
H10A H 0.6912 1.0915 0.9467 0.079 Uiso 1 1 calc R U .
H10B H 0.6954 1.0204 0.9539 0.079 Uiso 1 1 calc R U .
C101 C 0.5846(4) 1.0559(3) 0.95415(19) 0.084(2) Uani 1 1 d . . .
H10C H 0.5972 1.0574 0.9846 0.101 Uiso 1 1 calc R U .
H10D H 0.5540 1.0926 0.9435 0.101 Uiso 1 1 calc R U .
C102 C 0.5539(4) 0.9539(3) 0.96679(18) 0.085(2) Uani 1 1 d . . .
H10E H 0.6099 0.9405 0.9676 0.127 Uiso 1 1 calc R U .
H10F H 0.5154 0.9214 0.9564 0.127 Uiso 1 1 calc R U .
H10G H 0.5495 0.9650 0.9946 0.127 Uiso 1 1 calc R U .
C103 C 0.7004(3) 0.8852(3) 0.90309(17) 0.0661(17) Uani 1 1 d . . .
H10H H 0.7232 0.8601 0.9271 0.099 Uiso 1 1 calc R U .
H10I H 0.6789 0.9222 0.9122 0.099 Uiso 1 1 calc R U .
H10J H 0.7435 0.8948 0.8887 0.099 Uiso 1 1 calc R U .
C104 C 0.6633(3) 0.8037(2) 0.85753(17) 0.0623(16) Uani 1 1 d . . .
H37' H 0.6916 0.7757 0.8792 0.075 Uiso 1 1 calc R U .
H35' H 0.7025 0.8162 0.8411 0.075 Uiso 1 1 calc R U .
C105 C 0.5924(3) 0.7737(2) 0.83067(17) 0.0596(16) Uani 1 1 d . . .
H33' H 0.6117 0.7457 0.8120 0.072 Uiso 1 1 calc R U .
H10N H 0.5626 0.7504 0.8478 0.072 Uiso 1 1 calc R U .
C106 C 0.4771(3) 0.7911(2) 0.77607(15) 0.0506(14) Uani 1 1 d . . .
H31' H 0.5013 0.7729 0.7549 0.076 Uiso 1 1 calc R U .
H29' H 0.4391 0.8229 0.7636 0.076 Uiso 1 1 calc R U .
H27' H 0.4474 0.7606 0.7879 0.076 Uiso 1 1 calc R U .
C107 C 0.2862(5) 1.0267(3) 0.4742(2) 0.100(3) Uani 1 1 d . . .
H10O H 0.3103 1.0598 0.4617 0.149 Uiso 1 1 calc R U .
H10P H 0.2558 1.0427 0.4936 0.149 Uiso 1 1 calc R U .
H10Q H 0.2490 1.0041 0.4525 0.149 Uiso 1 1 calc R U .
C110 C 0.3726(10) 0.9508(7) 0.4570(5) 0.104(2) Uiso 0.5 1 d . . P
H11A H 0.3226 0.9408 0.4358 0.125 Uiso 1 1 calc R U .
H11B H 0.4081 0.9756 0.4437 0.125 Uiso 1 1 calc R U .
C109 C 0.4082(5) 0.9054(4) 0.4697(2) 0.104(2) Uiso 1 1 d . . .
H10T H 0.4622 0.9158 0.4876 0.125 Uiso 1 1 calc R U .
H10U H 0.4182 0.8823 0.4460 0.125 Uiso 1 1 calc R U .
C108 C 0.3099(5) 0.8330(3) 0.46650(19) 0.094(2) Uani 1 1 d . . .
H51' H 0.2626 0.8567 0.4524 0.141 Uiso 1 1 calc R U .
H49' H 0.2920 0.8025 0.4836 0.141 Uiso 1 1 calc R U .
H11C H 0.3346 0.8135 0.4460 0.141 Uiso 1 1 calc R U .
C111 C 0.1922(3) 1.0399(2) 0.56690(14) 0.0479(13) Uani 1 1 d . . .
H47' H 0.1380 1.0467 0.5489 0.072 Uiso 1 1 calc R U .
H45' H 0.2158 1.0033 0.5584 0.072 Uiso 1 1 calc R U .
H43' H 0.2280 1.0738 0.5648 0.072 Uiso 1 1 calc R U .
C112 C 0.1567(3) 1.0840(2) 0.62512(15) 0.0472(13) Uani 1 1 d . . .
H41' H 0.1033 1.0967 0.6077 0.057 Uiso 1 1 calc R U .
H10' H 0.1958 1.1174 0.6264 0.057 Uiso 1 1 calc R U .
C113 C 0.1476(3) 1.0699(2) 0.66641(16) 0.0538(14) Uani 1 1 d . . .
H39' H 0.1454 1.1075 0.6818 0.065 Uiso 1 1 calc R U .
H30' H 0.0952 1.0484 0.6645 0.065 Uiso 1 1 calc R U .
C114 C 0.2073(3) 1.0223(2) 0.72924(14) 0.0495(14) Uani 1 1 d . . .
H28' H 0.1947 1.0589 0.7427 0.074 Uiso 1 1 calc R U .
H46' H 0.2604 1.0066 0.7442 0.074 Uiso 1 1 calc R U .
H38' H 0.1646 0.9925 0.7293 0.074 Uiso 1 1 calc R U .
C115 C 0.6959(5) 0.7838(6) 1.0117(3) 0.175(5) Uani 1 1 d . . .
H50' H 0.6471 0.7987 0.9921 0.263 Uiso 1 1 calc R U .
H48' H 0.7059 0.8081 1.0368 0.263 Uiso 1 1 calc R U .
H40' H 0.6873 0.7421 1.0185 0.263 Uiso 1 1 calc R U .
C116 C 0.7732(6) 0.7356(3) 0.9719(2) 0.102(3) Uani 1 1 d . . .
H36' H 0.7272 0.7325 0.9473 0.123 Uiso 1 1 calc R U .
H34' H 0.7716 0.7005 0.9897 0.123 Uiso 1 1 calc R U .
C117 C 0.8531(6) 0.7374(4) 0.9591(2) 0.112(3) Uani 1 1 d . . .
H32' H 0.8980 0.7460 0.9834 0.135 Uiso 1 1 calc R U .
H44' H 0.8637 0.6979 0.9480 0.135 Uiso 1 1 calc R U .
C118 C 0.9308(5) 0.7954(6) 0.9217(3) 0.205(6) Uani 1 1 d . . .
H42' H 0.9627 0.8180 0.9451 0.307 Uiso 1 1 calc R U .
H11I H 0.9240 0.8196 0.8966 0.307 Uiso 1 1 calc R U .
H11J H 0.9597 0.7583 0.9183 0.307 Uiso 1 1 calc R U .
C119 C 0.9270(6) 1.0099(5) 0.9086(3) 0.162(4) Uani 1 1 d . . .
H11V H 0.9864 1.0060 0.9125 0.194 Uiso 1 1 calc R U .
H11W H 0.9106 1.0510 0.9003 0.194 Uiso 1 1 calc R U .
H11$ H 0.8995 0.9822 0.8870 0.194 Uiso 1 1 calc R U .
C120 C 0.9034(4) 0.9956(4) 0.9479(2) 0.109(3) Uani 1 1 d G . .
C121 C 0.8852(4) 0.9385(3) 0.9595(3) 0.259(10) Uani 1 1 d G . .
H121 H 0.8862 0.9056 0.9416 0.311 Uiso 1 1 calc R U .
C122 C 0.8657(4) 0.9293(4) 0.9973(3) 0.251(10) Uani 1 1 d G . .
H122 H 0.8533 0.8903 1.0052 0.302 Uiso 1 1 calc R U .
C123 C 0.8642(5) 0.9774(6) 1.0236(2) 0.46(2) Uani 1 1 d G . .
H123 H 0.8508 0.9711 1.0494 0.555 Uiso 1 1 calc R U .
C124 C 0.8823(5) 1.0345(4) 1.0120(3) 0.203(7) Uani 1 1 d G . .
H124 H 0.8813 1.0674 1.0299 0.244 Uiso 1 1 calc R U .
C125 C 0.9019(3) 1.0437(3) 0.9742(3) 0.116(3) Uani 1 1 d G . .
H125 H 0.9143 1.0827 0.9663 0.140 Uiso 1 1 calc R U .
Li1 Li -0.0554(4) 0.7708(3) 0.7401(2) 0.0352(18) Uani 1 1 d . . .
Li2 Li 0.0597(4) 0.7085(3) 0.7223(2) 0.0321(17) Uani 1 1 d . . .
Li3 Li 0.5266(5) 0.9940(3) 0.8749(2) 0.0400(19) Uani 1 1 d . . .
Li4 Li 0.5368(5) 0.8913(3) 0.8407(2) 0.041(2) Uani 1 1 d . . .
Li5 Li 0.3396(5) 0.9223(3) 0.5365(2) 0.0379(19) Uani 1 1 d . . .
Li6 Li 0.2444(4) 0.9768(3) 0.6485(2) 0.0346(18) Uani 1 1 d . . .
C11A C 0.4150(9) 0.9758(6) 0.4796(4) 0.079(4) Uiso 0.5 1 d . . P

loop_
_atom_site_aniso_label
_atom_site_aniso_U_11
_atom_site_aniso_U_22
_atom_site_aniso_U_33
_atom_site_aniso_U_23
_atom_site_aniso_U_13
_atom_site_aniso_U_12
O1 0.048(3) 0.137(5) 0.168(6) -0.008(4) 0.048(4) -0.023(3)
O2 0.120(5) 0.272(9) 0.246(9) 0.164(7) 0.145(6) 0.128(6)
O3 0.0242(18) 0.0265(17) 0.053(2) -0.0013(14) 0.0108(15) -0.0037(14)
O4 0.0266(18) 0.0326(18) 0.055(2) -0.0044(15) 0.0188(15) -0.0040(14)
O5 0.049(3) 0.064(3) 0.058(2) -0.0016(19) -0.012(2) -0.0125(19)
O6 0.074(3) 0.084(3) 0.049(2) 0.002(2) -0.016(2) -0.035(2)
O7 0.037(2) 0.049(2) 0.055(2) 0.0045(17) -0.0056(17) 0.0087(17)
O8 0.040(2) 0.044(2) 0.067(2) -0.0014(17) -0.0081(18) 0.0113(17)
O9 0.070(3) 0.131(4) 0.050(2) -0.008(2) 0.035(2) -0.031(3)
O10 0.112(4) 0.128(4) 0.078(3) 0.062(3) 0.047(3) 0.038(3)
O11 0.058(2) 0.063(2) 0.043(2) 0.0109(17) 0.0218(18) 0.0363(19)
O12 0.058(2) 0.043(2) 0.042(2) 0.0059(15) 0.0119(17) 0.0234(17)
O13 0.070(4) 0.174(5) 0.088(4) 0.037(3) 0.018(3) 0.023(3)
O14 0.080(4) 0.122(4) 0.080(3) 0.021(3) 0.005(3) 0.013(3)
N1 0.0115(18) 0.0258(19) 0.030(2) 0.0016(15) 0.0002(15) -0.0043(15)
N2 0.0172(19) 0.0270(19) 0.0267(19) 0.0032(15) 0.0096(15) -0.0039(15)
N3 0.019(2) 0.031(2) 0.027(2) 0.0017(15) -0.0005(16) -0.0059(16)
N4 0.0112(19) 0.0277(19) 0.033(2) 0.0034(15) -0.0003(15) -0.0047(15)
N6 0.018(2) 0.033(2) 0.029(2) 0.0085(15) 0.0103(16) 0.0007(16)
N5 0.025(2) 0.030(2) 0.026(2) 0.0028(15) 0.0076(16) 0.0015(16)
C1 0.011(2) 0.018(2) 0.026(2) -0.0010(17) 0.0002(18) -0.0061(17)
C2 0.015(2) 0.017(2) 0.028(2) -0.0021(17) 0.0059(18) 0.0004(17)
C3 0.012(2) 0.027(2) 0.015(2) 0.0021(16) -0.0002(17) -0.0027(17)
C4 0.011(2) 0.019(2) 0.022(2) -0.0005(16) 0.0042(17) -0.0005(17)
C5 0.011(2) 0.018(2) 0.026(2) -0.0003(17) 0.0017(17) -0.0024(17)
C6 0.014(2) 0.023(2) 0.016(2) 0.0000(16) -0.0024(17) -0.0002(17)
C7 0.013(2) 0.019(2) 0.027(2) 0.0009(17) -0.0037(18) 0.0023(17)
C8 0.011(2) 0.018(2) 0.030(2) 0.0011(17) 0.0039(18) -0.0001(17)
C9 0.013(2) 0.021(2) 0.033(2) 0.0061(18) 0.0033(19) -0.0012(18)
C10 0.012(2) 0.020(2) 0.024(2) 0.0028(16) 0.0031(18) 0.0027(17)
C11 0.010(2) 0.020(2) 0.024(2) 0.0021(17) 0.0012(17) -0.0007(17)
C12 0.018(2) 0.023(2) 0.026(2) 0.0035(17) 0.0055(18) -0.0015(18)
C13 0.020(2) 0.022(2) 0.024(2) 0.0046(17) 0.0068(19) 0.0046(18)
C14 0.015(2) 0.020(2) 0.029(2) 0.0044(17) 0.0054(19) 0.0037(17)
C15 0.014(2) 0.020(2) 0.031(2) -0.0010(17) 0.0026(18) -0.0039(17)
C16 0.011(2) 0.020(2) 0.024(2) 0.0051(16) 0.0038(17) 0.0023(17)
C17 0.012(2) 0.015(2) 0.025(2) 0.0027(16) 0.0020(18) 0.0016(16)
C18 0.012(2) 0.021(2) 0.028(2) 0.0023(17) 0.0030(18) 0.0029(17)
C19 0.011(2) 0.039(3) 0.035(3) -0.002(2) 0.0003(19) -0.010(2)
C20 0.025(3) 0.045(3) 0.039(3) -0.001(2) 0.005(2) -0.006(2)
C21 0.045(3) 0.067(4) 0.036(3) -0.009(3) -0.004(3) 0.001(3)
C22 0.041(3) 0.076(4) 0.038(3) 0.005(3) -0.013(2) 0.009(3)
C23 0.034(3) 0.048(3) 0.055(3) 0.005(3) -0.008(3) 0.005(2)
C24 0.021(3) 0.038(3) 0.039(3) 0.003(2) -0.003(2) -0.002(2)
C25 0.060(4) 0.047(3) 0.035(3) -0.009(2) 0.005(3) 0.005(3)
C26 0.143(7) 0.123(6) 0.097(6) 0.019(5) 0.069(5) 0.072(6)
C27 0.101(6) 0.047(4) 0.215(9) -0.036(5) -0.017(6) 0.000(4)
C28 0.044(3) 0.027(3) 0.054(3) -0.003(2) -0.010(3) 0.010(2)
C29 0.053(4) 0.044(3) 0.066(4) -0.003(3) 0.016(3) -0.003(3)
C30 0.031(3) 0.043(3) 0.124(5) -0.022(3) -0.002(3) 0.003(3)
C31 0.013(2) 0.026(2) 0.032(2) 0.0026(18) 0.0080(19) -0.0057(18)
C32 0.017(2) 0.033(3) 0.038(3) 0.001(2) 0.010(2) -0.0014(19)
C33 0.035(3) 0.043(3) 0.034(3) -0.009(2) 0.015(2) -0.003(2)
C34 0.039(3) 0.059(3) 0.026(3) 0.004(2) 0.011(2) -0.001(3)
C35 0.040(3) 0.036(3) 0.043(3) 0.014(2) 0.012(2) 0.000(2)
C36 0.018(2) 0.029(2) 0.033(3) 0.0053(19) 0.0087(19) -0.0043(19)
C37 0.027(3) 0.031(3) 0.041(3) -0.004(2) 0.010(2) 0.000(2)
C38 0.032(3) 0.044(3) 0.083(4) 0.002(3) 0.019(3) 0.007(2)
C39 0.036(3) 0.030(3) 0.079(4) 0.002(2) 0.009(3) -0.001(2)
C40 0.029(3) 0.028(3) 0.044(3) 0.008(2) 0.006(2) -0.003(2)
C41 0.041(4) 0.082(5) 0.130(6) -0.045(4) 0.003(4) 0.013(3)
C42 0.152(7) 0.046(4) 0.090(5) 0.000(3) 0.043(5) -0.013(4)
C43 0.021(2) 0.037(3) 0.019(2) 0.0022(19) -0.0092(19) -0.007(2)
C44 0.034(3) 0.046(3) 0.021(2) -0.004(2) 0.003(2) -0.006(2)
C45 0.047(3) 0.055(3) 0.037(3) -0.012(2) 0.009(3) -0.008(3)
C46 0.050(4) 0.066(4) 0.027(3) -0.005(2) 0.013(2) -0.018(3)
C47 0.042(3) 0.056(3) 0.031(3) 0.010(2) -0.003(2) -0.014(3)
C48 0.029(3) 0.040(3) 0.032(3) 0.008(2) -0.004(2) -0.011(2)
C49 0.037(3) 0.039(3) 0.085(4) 0.017(3) 0.017(3) -0.002(2)
C50 0.063(5) 0.055(4) 0.136(6) -0.006(4) -0.040(4) 0.008(3)
C51 0.074(4) 0.038(3) 0.051(3) 0.004(2) 0.009(3) -0.001(3)
C52 0.038(3) 0.034(3) 0.048(3) -0.003(2) 0.010(2) 0.000(2)
C53 0.058(4) 0.042(3) 0.054(3) 0.001(2) 0.007(3) -0.003(3)
C54 0.083(5) 0.048(3) 0.060(4) -0.006(3) -0.004(3) -0.004(3)
C55 0.016(2) 0.037(3) 0.032(3) 0.002(2) -0.004(2) -0.014(2)
C56 0.015(2) 0.047(3) 0.044(3) 0.007(2) 0.002(2) -0.008(2)
C57 0.019(3) 0.069(4) 0.060(3) 0.006(3) 0.011(2) -0.011(3)
C58 0.032(3) 0.054(4) 0.073(4) 0.024(3) 0.005(3) -0.018(3)
C59 0.029(3) 0.041(3) 0.071(4) 0.016(3) 0.004(3) -0.015(2)
C60 0.022(3) 0.029(3) 0.047(3) 0.005(2) 0.000(2) -0.012(2)
C61 0.023(3) 0.057(3) 0.056(3) 0.007(3) 0.016(2) 0.000(2)
C62 0.031(3) 0.084(4) 0.071(4) 0.008(3) 0.003(3) 0.011(3)
C63 0.037(3) 0.063(4) 0.093(5) -0.008(3) 0.002(3) 0.010(3)
C64 0.031(3) 0.028(3) 0.054(3) 0.006(2) 0.006(2) -0.006(2)
C65 0.029(3) 0.063(4) 0.074(4) 0.017(3) 0.009(3) 0.008(3)
C66 0.055(4) 0.049(3) 0.086(4) -0.022(3) 0.002(3) -0.002(3)
C67 0.020(3) 0.039(3) 0.029(2) 0.013(2) 0.011(2) 0.002(2)
C68 0.023(3) 0.038(3) 0.044(3) 0.016(2) 0.012(2) 0.003(2)
C69 0.023(3) 0.054(3) 0.050(3) 0.018(2) 0.012(2) 0.011(2)
C70 0.019(3) 0.056(3) 0.055(3) 0.019(3) 0.007(2) -0.004(2)
C71 0.032(3) 0.045(3) 0.043(3) 0.011(2) 0.010(2) -0.007(2)
C72 0.018(3) 0.039(3) 0.039(3) 0.011(2) 0.010(2) -0.003(2)
C73 0.025(3) 0.047(3) 0.054(3) 0.010(2) 0.013(2) 0.008(2)
C74 0.053(4) 0.076(4) 0.074(4) -0.006(3) 0.031(3) -0.001(3)
C75 0.085(5) 0.046(3) 0.076(4) 0.018(3) 0.032(4) 0.016(3)
C76 0.025(3) 0.038(3) 0.061(3) 0.003(2) 0.013(2) -0.007(2)
C77 0.045(4) 0.053(4) 0.096(5) -0.020(3) 0.019(3) 0.003(3)
C78 0.053(4) 0.061(4) 0.115(5) 0.040(4) 0.033(4) 0.016(3)
C79 0.031(3) 0.036(3) 0.021(2) -0.0014(19) 0.015(2) -0.007(2)
C80 0.036(3) 0.042(3) 0.030(3) -0.005(2) 0.008(2) -0.005(2)
C81 0.054(4) 0.054(3) 0.036(3) -0.006(2) 0.001(3) -0.018(3)
C82 0.065(4) 0.039(3) 0.041(3) -0.012(2) 0.019(3) -0.019(3)
C83 0.059(4) 0.037(3) 0.050(3) -0.008(2) 0.031(3) -0.003(3)
C84 0.042(3) 0.033(3) 0.034(3) 0.000(2) 0.020(2) -0.003(2)
C85 0.034(3) 0.051(3) 0.051(3) -0.007(2) -0.010(3) -0.003(3)
C86 0.176(9) 0.102(6) 0.077(5) 0.031(4) 0.025(5) 0.070(6)
C87 0.190(9) 0.088(6) 0.144(7) 0.037(5) 0.110(7) 0.077(6)
C88 0.058(4) 0.050(4) 0.097(5) 0.000(3) 0.035(3) 0.009(3)
C89 0.040(3) 0.040(3) 0.051(3) 0.007(2) 0.014(3) 0.006(2)
C90 0.062(4) 0.056(4) 0.075(4) 0.023(3) 0.023(3) 0.019(3)
C91 0.045(4) 0.046(3) 0.112(5) 0.016(3) 0.041(3) 0.007(3)
C92 0.054(4) 0.032(3) 0.094(4) 0.003(3) 0.035(3) 0.012(3)
C93 0.044(3) 0.028(3) 0.088(4) -0.012(3) 0.018(3) -0.002(2)
C94 0.048(4) 0.038(3) 0.143(6) -0.003(3) 0.041(4) -0.011(3)
C95 0.108(8) 0.305(15) 0.213(12) 0.155(12) 0.093(8) 0.064(9)
C96 0.058(6) 0.109(7) 0.204(11) -0.029(7) 0.039(7) 0.007(5)
C97 0.031(4) 0.067(4) 0.160(7) 0.011(4) 0.048(4) -0.006(3)
C98 0.046(4) 0.108(6) 0.165(8) 0.046(6) 0.049(5) -0.011(4)
C99 0.049(4) 0.087(5) 0.080(4) -0.015(4) 0.006(3) -0.009(3)
C100 0.062(4) 0.064(4) 0.059(4) -0.012(3) -0.010(3) -0.023(3)
C101 0.078(5) 0.100(5) 0.067(4) -0.024(4) 0.002(4) -0.045(4)
C102 0.082(5) 0.094(5) 0.061(4) 0.025(4) -0.017(3) -0.016(4)
C103 0.048(4) 0.071(4) 0.065(4) 0.003(3) -0.018(3) -0.002(3)
C104 0.046(4) 0.054(4) 0.075(4) 0.000(3) -0.009(3) 0.021(3)
C105 0.057(4) 0.040(3) 0.075(4) 0.006(3) 0.000(3) 0.020(3)
C106 0.043(3) 0.040(3) 0.059(3) -0.003(2) -0.008(3) 0.006(3)
C107 0.119(7) 0.096(5) 0.101(5) 0.050(4) 0.059(5) 0.042(5)
C108 0.144(7) 0.084(5) 0.074(5) -0.029(4) 0.065(5) -0.035(5)
C111 0.049(3) 0.047(3) 0.045(3) 0.004(2) 0.005(3) 0.009(3)
C112 0.049(3) 0.042(3) 0.048(3) 0.001(2) 0.008(3) 0.016(3)
C113 0.055(4) 0.052(3) 0.061(4) 0.006(3) 0.026(3) 0.025(3)
C114 0.056(4) 0.055(3) 0.045(3) 0.005(2) 0.028(3) 0.022(3)
C115 0.054(5) 0.351(16) 0.132(8) 0.089(9) 0.042(5) 0.056(7)
C116 0.147(9) 0.070(5) 0.078(5) 0.007(4) 0.003(5) -0.010(5)
C117 0.148(8) 0.125(7) 0.052(4) 0.014(4) 0.001(5) 0.076(6)
C118 0.066(7) 0.382(19) 0.164(10) 0.082(10) 0.022(6) 0.008(9)
C119 0.139(9) 0.230(12) 0.106(8) -0.014(7) 0.008(7) -0.032(8)
C120 0.081(6) 0.118(7) 0.116(7) 0.025(6) -0.001(5) 0.002(5)
C121 0.148(12) 0.170(12) 0.38(2) 0.129(13) -0.099(13) -0.090(9)
C122 0.041(6) 0.35(2) 0.34(2) 0.240(18) 0.003(9) -0.006(8)
C123 0.52(4) 0.66(5) 0.32(2) 0.30(3) 0.32(2) 0.46(4)
C124 0.104(9) 0.36(2) 0.144(11) 0.060(11) 0.026(8) 0.091(11)
C125 0.083(6) 0.123(7) 0.133(8) -0.035(6) 0.004(6) 0.010(5)
Li1 0.019(4) 0.038(4) 0.049(5) -0.003(4) 0.009(3) -0.003(3)
Li2 0.026(4) 0.024(4) 0.047(5) 0.001(3) 0.011(4) -0.003(3)
Li3 0.026(4) 0.037(4) 0.052(5) 0.003(4) 0.002(4) -0.003(4)
Li4 0.026(4) 0.032(4) 0.059(5) 0.009(4) -0.003(4) 0.003(3)
Li5 0.033(5) 0.049(5) 0.033(4) 0.013(3) 0.010(4) -0.003(4)
Li6 0.026(4) 0.035(4) 0.042(4) 0.008(3) 0.005(3) 0.007(3)

loop_
_atom_type_symbol
_atom_type_description
_atom_type_scat_dispersion_real
_atom_type_scat_dispersion_imag
_atom_type_scat_source
C C 0.0033 0.0016 'International Tables Vol C Tables 4.2.6.8 and 6.1.1.4'
H H 0.0000 0.0000 'International Tables Vol C Tables 4.2.6.8 and 6.1.1.4'
Li Li -0.0003 0.0001 'International Tables Vol C Tables 4.2.6.8 and 6.1.1.4'
N N 0.0061 0.0033 'International Tables Vol C Tables 4.2.6.8 and 6.1.1.4'
O O 0.0106 0.0060 'International Tables Vol C Tables 4.2.6.8 and 6.1.1.4'

loop_
_geom_angle_atom_site_label_1
_geom_angle_atom_site_label_2
_geom_angle_atom_site_label_3
_geom_angle
C97 O1 C98 110.0(6)
C97 O1 Li1 124.7(6)
C98 O1 Li1 125.0(5)
C96 O2 C95 111.4(8)
C96 O2 Li1 102.3(8)
C95 O2 Li1 125.9(5)
C93 O3 C94 114.0(4)
C93 O3 Li2 112.1(3)
C94 O3 Li2 127.6(3)
C92 O4 C91 114.3(4)
C92 O4 Li2 111.4(3)
C91 O4 Li2 123.0(3)
C100 O5 C99 112.4(4)
C100 O5 Li3 114.9(4)
C99 O5 Li3 129.0(4)
C102 O6 C101 113.7(4)
C102 O6 Li3 119.6(4)
C101 O6 Li3 108.3(4)
C104 O7 C103 113.0(4)
C104 O7 Li4 113.5(4)
C103 O7 Li4 125.1(4)
C105 O8 C106 114.7(4)
C105 O8 Li4 110.5(4)
C106 O8 Li4 128.4(3)
C109 O9 C108 113.4(5)
C109 O9 Li5 106.9(5)
C108 O9 Li5 122.4(4)
C107 O10 C11A 122.8(7)
C107 O10 C110 103.7(7)
C11A O10 C110 39.5(7)
C107 O10 Li5 128.5(5)
C11A O10 Li5 104.8(6)
C110 O10 Li5 100.7(6)
C113 O11 C114 114.7(4)
C113 O11 Li6 109.6(4)
C114 O11 Li6 124.7(3)
C112 O12 C111 116.1(4)
C112 O12 Li6 114.0(3)
C111 O12 Li6 126.1(3)
C117 O13 C118 114.4(7)
C116 O14 C115 109.8(8)
C1 N1 C19 116.1(3)
C1 N1 Li1 108.9(3)
C19 N1 Li1 122.7(3)
C1 N1 Li2 78.6(3)
C19 N1 Li2 143.0(3)
Li1 N1 Li2 77.6(3)
C2 N2 C31 116.2(3)
C2 N2 Li1 107.8(3)
C31 N2 Li1 124.1(3)
C2 N2 Li2 79.2(3)
C31 N2 Li2 142.0(3)
Li1 N2 Li2 76.9(3)
C7 N3 C43 116.0(3)
C7 N3 Li3 110.8(3)
C43 N3 Li3 124.2(3)
C7 N3 Li4 76.5(3)
C43 N3 Li4 141.6(3)
Li3 N3 Li4 77.0(3)
C8 N4 C55 114.0(3)
C8 N4 Li3 111.2(3)
C55 N4 Li3 124.6(3)
C8 N4 Li4 77.2(3)
C55 N4 Li4 142.1(4)
Li3 N4 Li4 77.7(3)
C14 N6 C67 117.2(3)
C14 N6 Li5 109.7(3)
C67 N6 Li5 132.8(3)
C13 N5 C79 116.9(3)
C13 N5 Li5 108.8(3)
C79 N5 Li5 127.0(4)
C6 C1 N1 125.1(3)
C6 C1 C2 118.8(3)
N1 C1 C2 116.0(3)
C6 C1 Li2 130.4(3)
N1 C1 Li2 64.4(3)
C2 C1 Li2 73.0(3)
C6 C1 Li1 163.3(3)
N1 C1 Li1 42.6(2)
C2 C1 Li1 75.3(3)
Li2 C1 Li1 59.9(3)
C3 C2 N2 125.7(3)
C3 C2 C1 118.5(3)
N2 C2 C1 115.7(3)
C3 C2 Li2 137.3(3)
N2 C2 Li2 64.0(3)
C1 C2 Li2 70.9(3)
C3 C2 Li1 159.5(3)
N2 C2 Li1 43.4(2)
C1 C2 Li1 75.0(3)
Li2 C2 Li1 59.6(2)
C2 C3 C4 123.2(3)
C2 C3 H3 118.4
C4 C3 H3 118.4
C3 C4 C5 117.9(3)
C3 C4 C11 122.1(3)
C5 C4 C11 119.9(3)
C4 C5 C6 118.5(3)
C4 C5 C17 119.3(3)
C6 C5 C17 122.1(3)
C1 C6 C5 122.5(3)
C1 C6 H6 118.8
C5 C6 H6 118.8
N3 C7 C12 126.7(4)
N3 C7 C8 115.9(3)
C12 C7 C8 117.4(3)
N3 C7 Li4 66.9(3)
C12 C7 Li4 130.5(3)
C8 C7 Li4 71.6(3)
C9 C8 N4 126.8(4)
C9 C8 C7 118.4(3)
N4 C8 C7 114.8(3)
C9 C8 Li4 131.3(3)
N4 C8 Li4 65.9(3)
C7 C8 Li4 71.4(3)
C8 C9 C10 124.1(4)
C8 C9 H9 118.0
C10 C9 H9 118.0
C9 C10 C11 118.1(3)
C9 C10 C16 122.0(3)
C11 C10 C16 119.9(3)
C12 C11 C10 118.0(3)
C12 C11 C4 121.9(3)
C10 C11 C4 120.0(3)
C7 C12 C11 123.9(4)
C7 C12 H12 118.0
C11 C12 H12 118.0
N5 C13 C18 124.7(4)
N5 C13 C14 117.5(3)
C18 C13 C14 117.7(3)
N5 C13 Li6 135.2(3)
C18 C13 Li6 66.3(3)
C14 C13 Li6 71.9(3)
N5 C13 Li5 42.5(2)
C18 C13 Li5 167.1(3)
C14 C13 Li5 75.2(3)
Li6 C13 Li5 120.7(3)
N6 C14 C15 127.1(4)
N6 C14 C13 115.7(3)
C15 C14 C13 117.2(3)
N6 C14 Li6 133.7(3)
C15 C14 Li6 65.4(3)
C13 C14 Li6 74.2(3)
N6 C14 Li5 42.1(2)
C15 C14 Li5 169.1(3)
C13 C14 Li5 73.6(3)
Li6 C14 Li5 121.0(3)
C14 C15 C16 124.8(4)
C14 C15 Li6 81.3(3)
C16 C15 Li6 70.2(3)
C14 C15 H15 117.5
C16 C15 H15 117.5
Li6 C15 H15 117.5
C17 C16 C15 117.7(3)
C17 C16 C10 119.8(3)
C15 C16 C10 122.4(3)
C17 C16 Li6 71.6(3)
C15 C16 Li6 73.3(3)
C10 C16 Li6 123.4(3)
C16 C17 C18 118.2(3)
C16 C17 C5 120.1(3)
C18 C17 C5 121.7(3)
C16 C17 Li6 71.9(3)
C18 C17 Li6 75.6(3)
C5 C17 Li6 125.0(3)
C13 C18 C17 124.1(4)
C13 C18 Li6 80.6(3)
C17 C18 Li6 68.5(3)
C13 C18 H18 117.7
C17 C18 H18 117.7
Li6 C18 H18 117.7
C20 C19 N1 121.5(4)
C20 C19 C24 118.5(4)
N1 C19 C24 120.0(4)
C21 C20 C19 119.6(4)
C21 C20 C25 119.7(4)
C19 C20 C25 120.7(4)
C22 C21 C20 121.6(5)
C22 C21 H21 119.2
C20 C21 H21 119.2
C23 C22 C21 119.4(4)
C23 C22 H22 120.3
C21 C22 H22 120.3
C22 C23 C24 121.1(5)
C22 C23 H23 119.5
C24 C23 H23 119.5
C23 C24 C19 119.8(4)
C23 C24 C28 118.5(4)
C19 C24 C28 121.8(4)
C27 C25 C20 113.1(5)
C27 C25 C26 111.4(6)
C20 C25 C26 111.4(4)
C27 C25 H25 106.8
C20 C25 H25 106.8
C26 C25 H25 106.8
C25 C26 H26A 109.5
C25 C26 H26B 109.5
H26A C26 H26B 109.5
C25 C26 H26C 109.5
H26A C26 H26C 109.5
H26B C26 H26C 109.5
C25 C27 H27A 109.5
C25 C27 H27B 109.5
H27A C27 H27B 109.5
C25 C27 H27C 109.5
H27A C27 H27C 109.5
H27B C27 H27C 109.5
C24 C28 C30 111.4(4)
C24 C28 C29 113.3(4)
C30 C28 C29 109.6(4)
C24 C28 H28 107.4
C30 C28 H28 107.4
C29 C28 H28 107.4
C28 C29 H29A 109.5
C28 C29 H29B 109.5
H29A C29 H29B 109.5
C28 C29 H29C 109.5
H29A C29 H29C 109.5
H29B C29 H29C 109.5
C28 C30 H30A 109.5
C28 C30 H30B 109.5
H30A C30 H30B 109.5
C28 C30 H30C 109.5
H30A C30 H30C 109.5
H30B C30 H30C 109.5
C36 C31 N2 121.6(4)
C36 C31 C32 118.3(4)
N2 C31 C32 120.0(3)
C33 C32 C31 119.4(4)
C33 C32 C37 118.8(4)
C31 C32 C37 121.7(4)
C34 C33 C32 121.1(4)
C34 C33 H33 119.5
C32 C33 H33 119.5
C35 C34 C33 120.0(4)
C35 C34 H34 120.0
C33 C34 H34 120.0
C34 C35 C36 121.3(4)
C34 C35 H35 119.4
C36 C35 H35 119.4
C35 C36 C31 119.9(4)
C35 C36 C40 119.9(4)
C31 C36 C40 120.2(4)
C32 C37 C38 112.2(4)
C32 C37 C39 112.4(4)
C38 C37 C39 110.4(4)
C32 C37 H37 107.2
C38 C37 H37 107.2
C39 C37 H37 107.2
C37 C38 H38A 109.5
C37 C38 H38B 109.5
H38A C38 H38B 109.5
C37 C38 H38C 109.5
H38A C38 H38C 109.5
H38B C38 H38C 109.5
C37 C39 H39A 109.5
C37 C39 H39B 109.5
H39A C39 H39B 109.5
C37 C39 H39C 109.5
H39A C39 H39C 109.5
H39B C39 H39C 109.5
C36 C40 C42 114.8(4)
C36 C40 C41 110.2(4)
C42 C40 C41 106.8(5)
C36 C40 H40 108.3
C42 C40 H40 108.3
C41 C40 H40 108.3
C40 C41 H41A 109.5
C40 C41 H41B 109.5
H41A C41 H41B 109.5
C40 C41 H41C 109.5
H41A C41 H41C 109.5
H41B C41 H41C 109.5
C40 C42 H42A 109.5
C40 C42 H42B 109.5
H42A C42 H42B 109.5
C40 C42 H42C 109.5
H42A C42 H42C 109.5
H42B C42 H42C 109.5
N3 C43 C48 122.3(4)
N3 C43 C44 119.5(4)
C48 C43 C44 118.1(4)
C45 C44 C43 119.8(4)
C45 C44 C52 120.0(4)
C43 C44 C52 120.2(4)
C44 C45 C46 121.7(5)
C44 C45 H45 119.1
C46 C45 H45 119.1
C47 C46 C45 118.6(5)
C47 C46 H46 120.7
C45 C46 H46 120.7
C46 C47 C48 122.1(5)
C46 C47 H47 118.9
C48 C47 H47 118.9
C47 C48 C43 119.6(4)
C47 C48 C49 119.0(4)
C43 C48 C49 121.3(4)
C50 C49 C51 111.0(4)
C50 C49 C48 112.0(5)
C51 C49 C48 112.8(4)
C50 C49 H49 106.9
C51 C49 H49 106.9
C48 C49 H49 106.9
C49 C50 H50A 109.5
C49 C50 H50B 109.5
H50A C50 H50B 109.5
C49 C50 H50C 109.5
H50A C50 H50C 109.5
H50B C50 H50C 109.5
C49 C51 H51A 109.5
C49 C51 H51B 109.5
H51A C51 H51B 109.5
C49 C51 H51C 109.5
H51A C51 H51C 109.5
H51B C51 H51C 109.5
C53 C52 C44 111.9(4)
C53 C52 C54 108.3(4)
C44 C52 C54 114.0(4)
C53 C52 H52 107.5
C44 C52 H52 107.5
C54 C52 H52 107.5
C52 C53 H53A 109.5
C52 C53 H53B 109.5
H53A C53 H53B 109.5
C52 C53 H53C 109.5
H53A C53 H53C 109.5
H53B C53 H53C 109.5
C52 C54 H54A 109.5
C52 C54 H54B 109.5
H54A C54 H54B 109.5
C52 C54 H54C 109.5
H54A C54 H54C 109.5
H54B C54 H54C 109.5
C60 C55 C56 119.6(4)
C60 C55 N4 118.8(4)
C56 C55 N4 121.6(4)
C57 C56 C55 119.0(4)
C57 C56 C61 120.1(4)
C55 C56 C61 120.9(4)
C58 C57 C56 121.7(5)
C58 C57 H57 119.1
C56 C57 H57 119.1
C57 C58 C59 118.9(5)
C57 C58 H58 120.6
C59 C58 H58 120.6
C58 C59 C60 122.2(5)
C58 C59 H59 118.9
C60 C59 H59 118.9
C59 C60 C55 118.5(4)
C59 C60 C64 119.5(4)
C55 C60 C64 121.9(4)
C56 C61 C63 111.5(4)
C56 C61 C62 113.4(4)
C63 C61 C62 109.8(4)
C56 C61 H61 107.3
C63 C61 H61 107.3
C62 C61 H61 107.3
C61 C62 H62A 109.5
C61 C62 H62B 109.5
H62A C62 H62B 109.5
C61 C62 H62C 109.5
H62A C62 H62C 109.5
H62B C62 H62C 109.5
C61 C63 H63A 109.5
C61 C63 H63B 109.5
H63A C63 H63B 109.5
C61 C63 H63C 109.5
H63A C63 H63C 109.5
H63B C63 H63C 109.5
C66 C64 C60 111.9(4)
C66 C64 C65 110.4(4)
C60 C64 C65 111.9(4)
C66 C64 H64 107.5
C60 C64 H64 107.5
C65 C64 H64 107.5
C64 C65 H65A 109.5
C64 C65 H65B 109.5
H65A C65 H65B 109.5
C64 C65 H65C 109.5
H65A C65 H65C 109.5
H65B C65 H65C 109.5
C64 C66 H66A 109.5
C64 C66 H66B 109.5
H66A C66 H66B 109.5
C64 C66 H66C 109.5
H66A C66 H66C 109.5
H66B C66 H66C 109.5
C72 C67 N6 122.6(4)
C72 C67 C68 118.3(4)
N6 C67 C68 119.0(4)
C69 C68 C67 119.3(4)
C69 C68 C73 120.5(4)
C67 C68 C73 120.1(4)
C70 C69 C68 121.9(4)
C70 C69 H69 119.1
C68 C69 H69 119.1
C69 C70 C71 118.9(4)
C69 C70 H70 120.6
C71 C70 H70 120.6
C72 C71 C70 121.7(5)
C72 C71 H71 119.1
C70 C71 H71 119.1
C71 C72 C67 119.9(4)
C71 C72 C76 120.5(4)
C67 C72 C76 119.6(4)
C68 C73 C74 114.6(4)
C68 C73 C75 109.9(4)
C74 C73 C75 110.8(4)
C68 C73 H73 107.1
C74 C73 H73 107.1
C75 C73 H73 107.1
C73 C74 H74A 109.5
C73 C74 H74B 109.5
H74A C74 H74B 109.5
C73 C74 H74C 109.5
H74A C74 H74C 109.5
H74B C74 H74C 109.5
C73 C75 H75A 109.5
C73 C75 H75B 109.5
H75A C75 H75B 109.5
C73 C75 H75C 109.5
H75A C75 H75C 109.5
H75B C75 H75C 109.5
C78 C76 C72 111.5(4)
C78 C76 C77 111.2(5)
C72 C76 C77 111.6(4)
C78 C76 H76 107.4
C72 C76 H76 107.4
C77 C76 H76 107.4
C76 C77 H77A 109.5
C76 C77 H77B 109.5
H77A C77 H77B 109.5
C76 C77 H77C 109.5
H77A C77 H77C 109.5
H77B C77 H77C 109.5
C76 C78 H78A 109.5
C76 C78 H78B 109.5
H78A C78 H78B 109.5
C76 C78 H78C 109.5
H78A C78 H78C 109.5
H78B C78 H78C 109.5
N5 C79 C80 121.3(4)
N5 C79 C84 119.9(4)
C80 C79 C84 118.5(4)
C81 C80 C79 120.0(4)
C81 C80 C85 120.4(4)
C79 C80 C85 119.6(4)
C82 C81 C80 121.6(5)
C82 C81 H81 119.2
C80 C81 H81 119.2
C81 C82 C83 119.4(5)
C81 C82 H82 120.3
C83 C82 H82 120.3
C82 C83 C84 121.7(5)
C82 C83 H83 119.1
C84 C83 H83 119.1
C83 C84 C79 118.8(4)
C83 C84 C89 119.3(4)
C79 C84 C89 121.9(4)
C87 C85 C86 110.0(6)
C87 C85 C80 111.1(5)
C86 C85 C80 113.7(4)
C87 C85 H85 107.2
C86 C85 H85 107.2
C80 C85 H85 107.2
C85 C86 H86A 109.5
C85 C86 H86B 109.5
H86A C86 H86B 109.5
C85 C86 H86C 109.5
H86A C86 H86C 109.5
H86B C86 H86C 109.5
C85 C87 H87A 109.5
C85 C87 H87B 109.5
H87A C87 H87B 109.5
C85 C87 H87C 109.5
H87A C87 H87C 109.5
H87B C87 H87C 109.5
C89 C88 H88A 109.5
C89 C88 H88B 109.5
H88A C88 H88B 109.5
C89 C88 H88C 109.5
H88A C88 H88C 109.5
H88B C88 H88C 109.5
C84 C89 C90 111.4(4)
C84 C89 C88 112.0(4)
C90 C89 C88 109.9(4)
C84 C89 H89 107.8
C90 C89 H89 107.8
C88 C89 H89 107.8
C89 C90 H90A 109.5
C89 C90 H90B 109.5
H90A C90 H90B 109.5
C89 C90 H90C 109.5
H90A C90 H90C 109.5
H90B C90 H90C 109.5
O4 C91 H91A 109.5
O4 C91 H91B 109.5
H91A C91 H91B 109.5
O4 C91 H91C 109.5
H91A C91 H91C 109.5
H91B C91 H91C 109.5
O4 C92 C93 110.5(4)
O4 C92 H92A 109.5
C93 C92 H92A 109.5
O4 C92 H92B 109.5
C93 C92 H92B 109.5
H92A C92 H92B 108.1
O3 C93 C92 109.3(4)
O3 C93 H93A 109.8
C92 C93 H93A 109.8
O3 C93 H93B 109.8
C92 C93 H93B 109.8
H93A C93 H93B 108.3
O3 C94 H94A 109.5
O3 C94 H94B 109.5
H94A C94 H94B 109.5
O3 C94 H94C 109.5
H94A C94 H94C 109.5
H94B C94 H94C 109.5
O2 C95 H95A 109.5
O2 C95 H95B 109.5
H95A C95 H95B 109.5
O2 C95 H95C 109.5
H95A C95 H95C 109.5
H95B C95 H95C 109.5
O2 C96 C97 110.7(8)
O2 C96 H96A 109.5
C97 C96 H96A 109.5
O2 C96 H96B 109.5
C97 C96 H96B 109.5
H96A C96 H96B 108.1
O1 C97 C96 110.3(6)
O1 C97 H97A 109.6
C96 C97 H97A 109.6
O1 C97 H97B 109.6
C96 C97 H97B 109.6
H97A C97 H97B 108.1
O1 C98 H98A 109.5
O1 C98 H98B 109.5
H98A C98 H98B 109.5
O1 C98 H98C 109.5
H98A C98 H98C 109.5
H98B C98 H98C 109.5
O5 C99 H99A 109.5
O5 C99 H99B 109.5
H99A C99 H99B 109.5
O5 C99 H99C 109.5
H99A C99 H99C 109.5
H99B C99 H99C 109.5
O5 C100 C101 106.9(5)
O5 C100 H10A 110.3
C101 C100 H10A 110.3
O5 C100 H10B 110.3
C101 C100 H10B 110.3
H10A C100 H10B 108.6
O6 C101 C100 110.6(5)
O6 C101 H10C 109.5
C100 C101 H10C 109.5
O6 C101 H10D 109.5
C100 C101 H10D 109.5
H10C C101 H10D 108.1
O6 C102 H10E 109.5
O6 C102 H10F 109.5
H10E C102 H10F 109.5
O6 C102 H10G 109.5
H10E C102 H10G 109.5
H10F C102 H10G 109.5
O7 C103 H10H 109.5
O7 C103 H10I 109.5
H10H C103 H10I 109.5
O7 C103 H10J 109.5
H10H C103 H10J 109.5
H10I C103 H10J 109.5
O7 C104 C105 108.9(4)
O7 C104 H37' 109.9
C105 C104 H37' 109.9
O7 C104 H35' 109.9
C105 C104 H35' 109.9
H37' C104 H35' 108.3
O8 C105 C104 110.5(4)
O8 C105 H33' 109.5
C104 C105 H33' 109.5
O8 C105 H10N 109.5
C104 C105 H10N 109.5
H33' C105 H10N 108.1
O8 C106 H31' 109.5
O8 C106 H29' 109.5
H31' C106 H29' 109.5
O8 C106 H27' 109.5
H31' C106 H27' 109.5
H29' C106 H27' 109.5
O10 C107 H10O 109.5
O10 C107 H10P 109.5
H10O C107 H10P 109.5
O10 C107 H10Q 109.5
H10O C107 H10Q 109.5
H10P C107 H10Q 109.5
C109 C110 O10 112.1(11)
C109 C110 H11A 109.2
O10 C110 H11A 109.2
C109 C110 H11B 109.2
O10 C110 H11B 109.2
H11A C110 H11B 107.9
C110 C109 O9 113.9(11)
C110 C109 Li5 84.3(9)
O9 C109 Li5 45.1(4)
C110 C109 H10T 108.8
O9 C109 H10T 108.8
Li5 C109 H10T 88.6
C110 C109 H10U 108.8
O9 C109 H10U 108.8
Li5 C109 H10U 153.5
H10T C109 H10U 107.7
O9 C108 H51' 109.5
O9 C108 H49' 109.5
H51' C108 H49' 109.5
O9 C108 H11C 109.5
H51' C108 H11C 109.5
H49' C108 H11C 109.5
O12 C111 H47' 109.5
O12 C111 H45' 109.5
H47' C111 H45' 109.5
O12 C111 H43' 109.5
H47' C111 H43' 109.5
H45' C111 H43' 109.5
O12 C112 C113 109.7(4)
O12 C112 H41' 109.7
C113 C112 H41' 109.7
O12 C112 H10' 109.7
C113 C112 H10' 109.7
H41' C112 H10' 108.2
O11 C113 C112 111.9(4)
O11 C113 H39' 109.2
C112 C113 H39' 109.2
O11 C113 H30' 109.2
C112 C113 H30' 109.2
H39' C113 H30' 107.9
O11 C114 H28' 109.5
O11 C114 H46' 109.5
H28' C114 H46' 109.5
O11 C114 H38' 109.5
H28' C114 H38' 109.5
H46' C114 H38' 109.5
O14 C115 H50' 109.5
O14 C115 H48' 109.5
H50' C115 H48' 109.5
O14 C115 H40' 109.5
H50' C115 H40' 109.5
H48' C115 H40' 109.5
O14 C116 C117 108.1(7)
O14 C116 H36' 110.1
C117 C116 H36' 110.1
O14 C116 H34' 110.1
C117 C116 H34' 110.1
H36' C116 H34' 108.4
O13 C117 C116 111.0(6)
O13 C117 H32' 109.4
C116 C117 H32' 109.4
O13 C117 H44' 109.4
C116 C117 H44' 109.4
H32' C117 H44' 108.0
O13 C118 H42' 109.5
O13 C118 H11I 109.5
H42' C118 H11I 109.5
O13 C118 H11J 109.5
H42' C118 H11J 109.5
H11I C118 H11J 109.5
C120 C119 H11V 109.5
C120 C119 H11W 109.5
H11V C119 H11W 109.5
C120 C119 H11$ 109.5
H11V C119 H11$ 109.5
H11W C119 H11$ 109.5
C121 C120 C125 120.0
C121 C120 C119 124.2(7)
C125 C120 C119 115.8(7)
C120 C121 C122 120.0
C120 C121 H121 120.0
C122 C121 H121 120.0
C123 C122 C121 120.0
C123 C122 H122 120.0
C121 C122 H122 120.0
C122 C123 C124 120.0
C122 C123 H123 120.0
C124 C123 H123 120.0
C125 C124 C123 120.0
C125 C124 H124 120.0
C123 C124 H124 120.0
C124 C125 C120 120.0
C124 C125 H125 120.0
C120 C125 H125 120.0
N1 Li1 N2 83.0(3)
N1 Li1 O1 165.2(4)
N2 Li1 O1 111.0(4)
N1 Li1 Li2 53.1(3)
N2 Li1 Li2 53.5(3)
O1 Li1 Li2 131.2(4)
N1 Li1 O2 98.7(3)
N2 Li1 O2 160.4(4)
O1 Li1 O2 66.5(3)
Li2 Li1 O2 112.3(4)
N1 Li1 C1 28.44(15)
N2 Li1 C1 57.5(2)
O1 Li1 C1 166.2(4)
Li2 Li1 C1 50.4(2)
O2 Li1 C1 127.0(3)
N1 Li1 C2 57.4(2)
N2 Li1 C2 28.84(15)
O1 Li1 C2 137.4(4)
Li2 Li1 C2 51.0(2)
O2 Li1 C2 155.5(4)
C1 Li1 C2 29.66(13)
O4 Li2 O3 82.1(3)
O4 Li2 N1 129.4(4)
O3 Li2 N1 120.8(4)
O4 Li2 N2 126.4(4)
O3 Li2 N2 127.1(4)
N1 Li2 N2 77.9(3)
O4 Li2 C1 106.6(3)
O3 Li2 C1 156.0(4)
N1 Li2 C1 36.95(16)
N2 Li2 C1 66.0(2)
O4 Li2 C2 105.8(3)
O3 Li2 C2 163.6(4)
N1 Li2 C2 65.5(2)
N2 Li2 C2 36.81(17)
C1 Li2 C2 36.11(16)
O4 Li2 Li1 175.2(4)
O3 Li2 Li1 102.5(3)
N1 Li2 Li1 49.3(2)
N2 Li2 Li1 49.7(2)
C1 Li2 Li1 69.7(3)
C2 Li2 Li1 69.4(3)
N4 Li3 N3 81.8(3)
N4 Li3 O6 175.2(4)
N3 Li3 O6 98.1(4)
N4 Li3 O5 103.3(4)
N3 Li3 O5 165.0(4)
O6 Li3 O5 75.6(3)
N4 Li3 Li4 53.2(3)
N3 Li3 Li4 53.7(3)
O6 Li3 Li4 123.0(4)
O5 Li3 Li4 118.1(4)
O7 Li4 O8 81.1(3)
O7 Li4 N4 127.5(4)
O8 Li4 N4 124.5(4)
O7 Li4 N3 124.5(4)
O8 Li4 N3 130.6(4)
N4 Li4 N3 76.1(3)
O7 Li4 C7 158.6(5)
O8 Li4 C7 105.5(3)
N4 Li4 C7 65.9(2)
N3 Li4 C7 36.59(17)
O7 Li4 C8 162.7(4)
O8 Li4 C8 102.8(3)
N4 Li4 C8 36.96(17)
N3 Li4 C8 65.7(2)
C7 Li4 C8 36.96(17)
O7 Li4 Li3 104.4(4)
O8 Li4 Li3 173.3(4)
N4 Li4 Li3 49.1(2)
N3 Li4 Li3 49.3(3)
C7 Li4 Li3 70.8(3)
C8 Li4 Li3 70.8(3)
N5 Li5 N6 88.1(3)
N5 Li5 O9 111.3(4)
N6 Li5 O9 134.1(4)
N5 Li5 O10 137.1(4)
N6 Li5 O10 112.1(4)
O9 Li5 O10 82.1(3)
N5 Li5 C13 28.73(16)
N6 Li5 C13 59.4(2)
O9 Li5 C13 131.7(4)
O10 Li5 C13 142.6(4)
N5 Li5 C14 59.9(2)
N6 Li5 C14 28.21(16)
O9 Li5 C14 142.1(4)
O10 Li5 C14 131.0(4)
C13 Li5 C14 31.24(14)
N5 Li5 C109 137.8(4)
N6 Li5 C109 126.7(4)
O9 Li5 C109 28.1(2)
O10 Li5 C109 57.3(3)
C13 Li5 C109 159.2(4)
C14 Li5 C109 151.2(4)
N5 Li5 C11A 160.0(5)
N6 Li5 C11A 110.3(4)
O9 Li5 C11A 61.7(4)
O10 Li5 C11A 28.9(3)
C13 Li5 C11A 166.4(5)
C14 Li5 C11A 137.8(4)
C109 Li5 C11A 33.7(3)
O12 Li6 O11 81.1(3)
O12 Li6 C17 145.6(4)
O11 Li6 C17 112.7(4)
O12 Li6 C16 171.8(4)
O11 Li6 C16 105.4(3)
C17 Li6 C16 36.55(17)
O12 Li6 C15 135.7(4)
O11 Li6 C15 122.6(4)
C17 Li6 C15 64.5(2)
C16 Li6 C15 36.46(17)
O12 Li6 C18 114.4(4)
O11 Li6 C18 140.5(4)
C17 Li6 C18 35.90(17)
C16 Li6 C18 63.8(2)
C15 Li6 C18 72.6(2)
O12 Li6 C14 109.0(3)
O11 Li6 C14 151.5(4)
C17 Li6 C14 74.4(2)
C16 Li6 C14 62.9(2)
C15 Li6 C14 33.24(16)
C18 Li6 C14 60.7(2)
O12 Li6 C13 100.6(3)
O11 Li6 C13 173.4(4)
C17 Li6 C13 62.4(2)
C16 Li6 C13 73.6(2)
C15 Li6 C13 60.3(2)
C18 Li6 C13 33.05(16)
C14 Li6 C13 33.89(16)
O10 C11A Li5 46.4(5)

loop_
_geom_bond_atom_site_label_1
_geom_bond_atom_site_label_2
_geom_bond_distance
O1 C97 1.363(7)
O1 C98 1.410(8)
O1 Li1 2.082(9)
O2 C96 1.201(9)
O2 C95 1.450(11)
O2 Li1 2.613(11)
O3 C93 1.409(5)
O3 C94 1.424(6)
O3 Li2 1.984(7)
O4 C92 1.399(5)
O4 C91 1.401(5)
O4 Li2 1.978(8)
O5 C100 1.415(6)
O5 C99 1.425(7)
O5 Li3 2.173(8)
O6 C102 1.432(6)
O6 C101 1.434(6)
O6 Li3 2.157(9)
O7 C104 1.402(6)
O7 C103 1.433(6)
O7 Li4 1.982(8)
O8 C105 1.394(5)
O8 C106 1.412(5)
O8 Li4 2.029(9)
O9 C109 1.358(8)
O9 C108 1.392(7)
O9 Li5 2.044(9)
O10 C107 1.359(7)
O10 C11A 1.390(14)
O10 C110 1.669(14)
O10 Li5 2.085(8)
O11 C113 1.364(5)
O11 C114 1.436(5)
O11 Li6 2.021(8)
O12 C112 1.392(5)
O12 C111 1.406(5)
O12 Li6 1.962(7)
O13 C117 1.405(8)
O13 C118 1.435(9)
O14 C116 1.383(8)
O14 C115 1.458(8)
N1 C1 1.399(5)
N1 C19 1.410(5)
N1 Li1 1.988(8)
N1 Li2 2.099(8)
N2 C2 1.409(5)
N2 C31 1.411(5)
N2 Li1 2.005(8)
N2 Li2 2.114(8)
N3 C7 1.389(5)
N3 C43 1.404(5)
N3 Li3 2.016(8)
N3 Li4 2.144(9)
N4 C8 1.399(5)
N4 C55 1.424(5)
N4 Li3 2.004(9)
N4 Li4 2.123(8)
N6 C14 1.372(5)
N6 C67 1.410(5)
N6 Li5 1.945(8)
N5 C13 1.377(5)
N5 C79 1.399(5)
N5 Li5 1.934(8)
C1 C6 1.393(5)
C1 C2 1.423(5)
C1 Li2 2.281(8)
C1 Li1 2.778(8)
C2 C3 1.392(5)
C2 Li2 2.310(8)
C2 Li1 2.781(8)
C3 C4 1.416(5)
C3 H3 0.9500
C4 C5 1.418(5)
C4 C11 1.457(5)
C5 C6 1.421(5)
C5 C17 1.461(5)
C6 H6 0.9500
C7 C12 1.402(5)
C7 C8 1.437(5)
C7 Li4 2.266(8)
C8 C9 1.381(5)
C8 Li4 2.268(8)
C9 C10 1.409(5)
C9 H9 0.9500
C10 C11 1.415(5)
C10 C16 1.457(5)
C11 C12 1.407(5)
C12 H12 0.9500
C13 C18 1.398(5)
C13 C14 1.466(5)
C13 Li6 2.530(8)
C13 Li5 2.712(8)
C14 C15 1.387(5)
C14 Li6 2.500(8)
C14 Li5 2.733(8)
C15 C16 1.427(5)
C15 Li6 2.300(8)
C15 H15 1.0000
C16 C17 1.417(5)
C16 Li6 2.260(8)
C17 C18 1.422(5)
C17 Li6 2.256(8)
C18 Li6 2.348(8)
C18 H18 1.0000
C19 C20 1.409(6)
C19 C24 1.413(6)
C20 C21 1.381(6)
C20 C25 1.512(6)
C21 C22 1.379(7)
C21 H21 0.9500
C22 C23 1.373(7)
C22 H22 0.9500
C23 C24 1.388(6)
C23 H23 0.9500
C24 C28 1.510(6)
C25 C27 1.493(8)
C25 C26 1.518(8)
C25 H25 1.0000
C26 H26A 0.9800
C26 H26B 0.9800
C26 H26C 0.9800
C27 H27A 0.9800
C27 H27B 0.9800
C27 H27C 0.9800
C28 C30 1.519(7)
C28 C29 1.522(7)
C28 H28 1.0000
C29 H29A 0.9800
C29 H29B 0.9800
C29 H29C 0.9800
C30 H30A 0.9800
C30 H30B 0.9800
C30 H30C 0.9800
C31 C36 1.410(5)
C31 C32 1.427(5)
C32 C33 1.388(6)
C32 C37 1.514(6)
C33 C34 1.377(6)
C33 H33 0.9500
C34 C35 1.369(6)
C34 H34 0.9500
C35 C36 1.386(6)
C35 H35 0.9500
C36 C40 1.511(6)
C37 C38 1.524(6)
C37 C39 1.528(6)
C37 H37 1.0000
C38 H38A 0.9800
C38 H38B 0.9800
C38 H38C 0.9800
C39 H39A 0.9800
C39 H39B 0.9800
C39 H39C 0.9800
C40 C42 1.519(7)
C40 C41 1.535(7)
C40 H40 1.0000
C41 H41A 0.9800
C41 H41B 0.9800
C41 H41C 0.9800
C42 H42A 0.9800
C42 H42B 0.9800
C42 H42C 0.9800
C43 C48 1.409(6)
C43 C44 1.421(6)
C44 C45 1.382(6)
C44 C52 1.528(6)
C45 C46 1.386(7)
C45 H45 0.9500
C46 C47 1.370(7)
C46 H46 0.9500
C47 C48 1.391(6)
C47 H47 0.9500
C48 C49 1.515(7)
C49 C50 1.509(7)
C49 C51 1.509(6)
C49 H49 1.0000
C50 H50A 0.9800
C50 H50B 0.9800
C50 H50C 0.9800
C51 H51A 0.9800
C51 H51B 0.9800
C51 H51C 0.9800
C52 C53 1.525(6)
C52 C54 1.532(6)
C52 H52 1.0000
C53 H53A 0.9800
C53 H53B 0.9800
C53 H53C 0.9800
C54 H54A 0.9800
C54 H54B 0.9800
C54 H54C 0.9800
C55 C60 1.408(6)
C55 C56 1.408(6)
C56 C57 1.394(6)
C56 C61 1.512(6)
C57 C58 1.373(7)
C57 H57 0.9500
C58 C59 1.374(7)
C58 H58 0.9500
C59 C60 1.394(6)
C59 H59 0.9500
C60 C64 1.516(6)
C61 C63 1.526(7)
C61 C62 1.527(6)
C61 H61 1.0000
C62 H62A 0.9800
C62 H62B 0.9800
C62 H62C 0.9800
C63 H63A 0.9800
C63 H63B 0.9800
C63 H63C 0.9800
C64 C66 1.511(6)
C64 C65 1.525(6)
C64 H64 1.0000
C65 H65A 0.9800
C65 H65B 0.9800
C65 H65C 0.9800
C66 H66A 0.9800
C66 H66B 0.9800
C66 H66C 0.9800
C67 C72 1.408(6)
C67 C68 1.423(6)
C68 C69 1.391(6)
C68 C73 1.510(6)
C69 C70 1.368(6)
C69 H69 0.9500
C70 C71 1.385(6)
C70 H70 0.9500
C71 C72 1.380(6)
C71 H71 0.9500
C72 C76 1.518(6)
C73 C74 1.528(7)
C73 C75 1.544(6)
C73 H73 1.0000
C74 H74A 0.9800
C74 H74B 0.9800
C74 H74C 0.9800
C75 H75A 0.9800
C75 H75B 0.9800
C75 H75C 0.9800
C76 C78 1.514(6)
C76 C77 1.543(7)
C76 H76 1.0000
C77 H77A 0.9800
C77 H77B 0.9800
C77 H77C 0.9800
C78 H78A 0.9800
C78 H78B 0.9800
C78 H78C 0.9800
C79 C80 1.403(6)
C79 C84 1.425(6)
C80 C81 1.391(6)
C80 C85 1.515(6)
C81 C82 1.363(7)
C81 H81 0.9500
C82 C83 1.376(7)
C82 H82 0.9500
C83 C84 1.398(6)
C83 H83 0.9500
C84 C89 1.515(6)
C85 C87 1.486(8)
C85 C86 1.506(7)
C85 H85 1.0000
C86 H86A 0.9800
C86 H86B 0.9800
C86 H86C 0.9800
C87 H87A 0.9800
C87 H87B 0.9800
C87 H87C 0.9800
C88 C89 1.536(7)
C88 H88A 0.9800
C88 H88B 0.9800
C88 H88C 0.9800
C89 C90 1.518(6)
C89 H89 1.0000
C90 H90A 0.9800
C90 H90B 0.9800
C90 H90C 0.9800
C91 H91A 0.9800
C91 H91B 0.9800
C91 H91C 0.9800
C92 C93 1.462(7)
C92 H92A 0.9900
C92 H92B 0.9900
C93 H93A 0.9900
C93 H93B 0.9900
C94 H94A 0.9800
C94 H94B 0.9800
C94 H94C 0.9800
C95 H95A 0.9800
C95 H95B 0.9800
C95 H95C 0.9800
C96 C97 1.519(10)
C96 H96A 0.9900
C96 H96B 0.9900
C97 H97A 0.9900
C97 H97B 0.9900
C98 H98A 0.9800
C98 H98B 0.9800
C98 H98C 0.9800
C99 H99A 0.9800
C99 H99B 0.9800
C99 H99C 0.9800
C100 C101 1.457(8)
C100 H10A 0.9900
C100 H10B 0.9900
C101 H10C 0.9900
C101 H10D 0.9900
C102 H10E 0.9800
C102 H10F 0.9800
C102 H10G 0.9800
C103 H10H 0.9800
C103 H10I 0.9800
C103 H10J 0.9800
C104 C105 1.474(7)
C104 H37' 0.9900
C104 H35' 0.9900
C105 H33' 0.9900
C105 H10N 0.9900
C106 H31' 0.9800
C106 H29' 0.9800
C106 H27' 0.9800
C107 H10O 0.9800
C107 H10P 0.9800
C107 H10Q 0.9800
C110 C109 1.205(13)
C110 H11A 0.9900
C110 H11B 0.9900
C109 Li5 2.763(11)
C109 H10T 0.9900
C109 H10U 0.9900
C108 H51' 0.9800
C108 H49' 0.9800
C108 H11C 0.9800
C111 H47' 0.9800
C111 H45' 0.9800
C111 H43' 0.9800
C112 C113 1.455(6)
C112 H41' 0.9900
C112 H10' 0.9900
C113 H39' 0.9900
C113 H30' 0.9900
C114 H28' 0.9800
C114 H46' 0.9800
C114 H38' 0.9800
C115 H50' 0.9800
C115 H48' 0.9800
C115 H40' 0.9800
C116 C117 1.500(10)
C116 H36' 0.9900
C116 H34' 0.9900
C117 H32' 0.9900
C117 H44' 0.9900
C118 H42' 0.9800
C118 H11I 0.9800
C118 H11J 0.9800
C119 C120 1.492(10)
C119 H11V 0.9800
C119 H11W 0.9800
C119 H11$ 0.9800
C120 C121 1.3900
C120 C125 1.3900
C121 C122 1.3900
C121 H121 0.9500
C122 C123 1.3900
C122 H122 0.9500
C123 C124 1.3900
C123 H123 0.9500
C124 C125 1.3900
C124 H124 0.9500
C125 H125 0.9500
Li1 Li2 2.562(10)
Li3 Li4 2.591(11)
Li5 C11A 2.785(16)
